data_1528015
loop_
_publ_author_name
'Schaefer, H.'
'Binnewies, M.'
'Laumanns, R.'
'Waechter, H.'

_publ_section_title
;
 Cu Al2 Cl8. Darstellung und Kristallstruktur
;
_journal_name_full 'Zeitschrift fuer Anorganische und Allgemeine Chemie'
_journal_page_first 31
_journal_page_last 34
_journal_volume 461
_journal_year 1980
_chemical_formula_sum 'Al2 Cl8 Cu'
_chemical_name_systematic 'Cu (Al Cl4)2'
_space_group_IT_number 14
_symmetry_space_group_name_Hall '-P 2ybc'
_symmetry_space_group_name_H-M 'P 1 21/c 1'
_cell_angle_alpha 90
_cell_angle_beta 94.11
_cell_angle_gamma 90
_cell_formula_units_Z 2
_cell_length_a 6.614
_cell_length_b 7.376
_cell_length_c 12.319
_cell_volume 599.435
_citation_journal_id_ASTM ZAACAB
_cod_data_source_file Schaefer_ZAACAB_1980_916.cif
_cod_data_source_block Al2Cl8Cu1
_cod_original_cell_volume 599.4352
_cod_original_formula_sum 'Al2 Cl8 Cu1'
_cod_database_code 1528015

loop_
_symmetry_equiv_pos_as_xyz
x,y,z
-x,y+1/2,-z+1/2
-x,-y,-z
x,-y-1/2,z-1/2

loop_
_atom_site_label
_atom_site_type_symbol
_atom_site_fract_x
_atom_site_fract_y
_atom_site_fract_z
_atom_site_occupancy
_atom_site_U_iso_or_equiv
Cl1 Cl-1 0.2998 0.0133 0.1081 1 0.0
Cl3 Cl-1 0.3567 0.4869 0.1365 1 0.0
Cl2 Cl-1 -0.1663 -0.2667 0.1501 1 0.0
Cu1 Cu+2 0 0 0 1 0.0
Cl4 Cl-1 -0.1115 0.2443 0.0943 1 0.0
Al1 Al+3 0.1912 0.2652 0.1808 1 0.0
